data_7156303
loop_
_publ_author_name
'B\;ak, Krzysztof M'
'Chabuda, Krzysztof'
'Montes, Helena'
'Quesada, Roberto'
'Chmielewski, Micha\/l J'

_publ_section_title
;
 1,8-Diamidocarbazoles: an easily tuneable family of fluorescent anion
 sensors and transporters.
;
_journal_issue 28
_journal_name_full 'Organic &amp; biomolecular chemistry'
_journal_page_first 5188
_journal_page_last 5196
_journal_paper_doi 10.1039/c8ob01031e
_journal_volume 16
_journal_year 2018
_chemical_formula_sum 'C49 H60 N4 O4'
_chemical_formula_weight 769.01
_space_group_crystal_system triclinic
_space_group_IT_number 2
_space_group_name_Hall '-P 1'
_space_group_name_H-M_alt 'P -1'
_symmetry_space_group_name_Hall '-P 1'
_symmetry_space_group_name_H-M 'P -1'
_atom_sites_solution_hydrogens mixed
_audit_creation_method SHELXL-2016/6
_audit_update_record
;
2018-06-19 deposited with the CCDC.
2018-06-28 downloaded from the CCDC.
;
_cell_angle_alpha 89.599(4)
_cell_angle_beta 78.285(5)
_cell_angle_gamma 84.114(5)
_cell_formula_units_Z 2
_cell_length_a 8.6576(5)
_cell_length_b 15.7440(9)
_cell_length_c 16.1197(9)
_cell_measurement_reflns_used 8000
_cell_measurement_temperature 100(2)
_cell_measurement_theta_max 23
_cell_measurement_theta_min 3
_cell_volume 2139.9(2)
_computing_cell_refinement CrysALisRED
_computing_data_collection CrysAlisCCD
_computing_data_reduction CrysALisRED
_computing_publication_material 'XCIF (Bruker AXS Inc., 2013)'
_computing_structure_refinement 'SHELXL (Sheldrick, 2015)'
_computing_structure_solution 'SHELXT (Sheldrick, 2015)'
_diffrn_ambient_temperature 100(2)
_diffrn_measured_fraction_theta_full 0.999
_diffrn_measured_fraction_theta_max 0.999
_diffrn_measurement_device_type KM4DDC
_diffrn_measurement_method 'omega scan'
_diffrn_radiation_type MoK\a
_diffrn_radiation_wavelength 0.71073
_diffrn_reflns_av_R_equivalents 0.0399
_diffrn_reflns_av_unetI/netI 0.0321
_diffrn_reflns_Laue_measured_fraction_full 0.999
_diffrn_reflns_Laue_measured_fraction_max 0.999
_diffrn_reflns_limit_h_max 10
_diffrn_reflns_limit_h_min -10
_diffrn_reflns_limit_k_max 18
_diffrn_reflns_limit_k_min -18
_diffrn_reflns_limit_l_max 19
_diffrn_reflns_limit_l_min -19
_diffrn_reflns_number 32633
_diffrn_reflns_point_group_measured_fraction_full 0.999
_diffrn_reflns_point_group_measured_fraction_max 0.999
_diffrn_reflns_theta_full 25.197
_diffrn_reflns_theta_max 25.197
_diffrn_reflns_theta_min 2.706
_exptl_absorpt_coefficient_mu 0.076
_exptl_absorpt_correction_T_max 0.991
_exptl_absorpt_correction_T_min 0.934
_exptl_absorpt_correction_type multi-scan
_exptl_absorpt_process_details
;
CrysAlis RED
Empirical absorption correction using spherical harmonics,
 implemented in SCALE3 ABSPACK scaling algorithm.
;
_exptl_crystal_colour colourless
_exptl_crystal_density_diffrn 1.193
_exptl_crystal_description plate
_exptl_crystal_F_000 828
_exptl_crystal_recrystallization_method 'Vapour deposition'
_exptl_crystal_size_max 0.910
_exptl_crystal_size_mid 0.290
_exptl_crystal_size_min 0.120
_refine_diff_density_max 0.471
_refine_diff_density_min -0.361
_refine_diff_density_rms 0.106
_refine_ls_extinction_coef 0.019(2)
_refine_ls_extinction_expression Fc^*^=kFc[1+0.001xFc^2^\l^3^/sin(2\q)]^-1/4^
_refine_ls_extinction_method 'SHELXL-2016/6 (Sheldrick 2016)'
_refine_ls_goodness_of_fit_ref 1.063
_refine_ls_hydrogen_treatment mixed
_refine_ls_matrix_type full
_refine_ls_number_parameters 733
_refine_ls_number_reflns 7697
_refine_ls_number_restraints 0
_refine_ls_restrained_S_all 1.063
_refine_ls_R_factor_all 0.0639
_refine_ls_R_factor_gt 0.0480
_refine_ls_shift/su_max 0.000
_refine_ls_shift/su_mean 0.000
_refine_ls_structure_factor_coef Fsqd
_refine_ls_weighting_details 'w=1/[\s^2^(Fo^2^)+(0.1106P)^2^] where P=(Fo^2^+2Fc^2^)/3'
_refine_ls_weighting_scheme calc
_refine_ls_wR_factor_gt 0.1309
_refine_ls_wR_factor_ref 0.1570
_reflns_Friedel_coverage 0.000
_reflns_number_gt 5903
_reflns_number_total 7697
_reflns_threshold_expression 'I > 2\s(I)'
_cod_data_source_file c8ob01031e2.cif
_cod_data_source_block karb_7c_benz
_cod_depositor_comments 'Adding full bibliography for 7156301--7156304.cif.'
_cod_database_code 7156303
_shelx_shelxl_version_number 2016/6
_shelx_space_group_comment
;
The symmetry employed for this shelxl refinement is uniquely defined
by the following loop, which should always be used as a source of
symmetry information in preference to the above space-group names.
They are only intended as comments.
;

loop_
_space_group_symop_operation_xyz
'x, y, z'
'-x, -y, -z'

loop_
_atom_site_label
_atom_site_type_symbol
_atom_site_fract_x
_atom_site_fract_y
_atom_site_fract_z
_atom_site_U_iso_or_equiv
_atom_site_adp_type
_atom_site_occupancy
_atom_site_site_symmetry_order
_atom_site_calc_flag
_atom_site_refinement_flags_posn
_atom_site_refinement_flags_adp
C1 C 0.50710(18) 0.67153(11) 0.39836(10) 0.0208(4) Uani 1 1 d . .
C2 C 0.51845(19) 0.64911(12) 0.48080(11) 0.0244(4) Uani 1 1 d . .
C3 C 0.4962(2) 0.71087(12) 0.54550(11) 0.0262(4) Uani 1 1 d . .
C4 C 0.4587(2) 0.79623(12) 0.53060(11) 0.0249(4) Uani 1 1 d . .
C4A C 0.44692(18) 0.82017(11) 0.44840(10) 0.0210(4) Uani 1 1 d . .
C4B C 0.40264(18) 0.90070(11) 0.41118(10) 0.0211(4) Uani 1 1 d . .
C5 C 0.3512(2) 0.98320(12) 0.44446(12) 0.0264(4) Uani 1 1 d . .
C6 C 0.3136(2) 1.04659(12) 0.38969(12) 0.0288(4) Uani 1 1 d . .
C7 C 0.3259(2) 1.02994(12) 0.30325(11) 0.0263(4) Uani 1 1 d . .
C8 C 0.37475(19) 0.94844(11) 0.26870(10) 0.0216(4) Uani 1 1 d . .
C8A C 0.41342(18) 0.88386(11) 0.32410(10) 0.0196(4) Uani 1 1 d . .
C9A C 0.47685(18) 0.75829(11) 0.38236(10) 0.0197(4) Uani 1 1 d . .
N9 N 0.45697(16) 0.79733(9) 0.30658(9) 0.0190(3) Uani 1 1 d . .
N10 N 0.52175(16) 0.60978(9) 0.33234(9) 0.0214(3) Uani 1 1 d . .
C11 C 0.44534(19) 0.53729(11) 0.34450(11) 0.0217(4) Uani 1 1 d . .
O11 O 0.35709(14) 0.52287(8) 0.41197(8) 0.0297(3) Uani 1 1 d . .
C12 C 0.47070(19) 0.47550(11) 0.27140(11) 0.0222(4) Uani 1 1 d . .
C13 C 0.3679(2) 0.41144(12) 0.27797(12) 0.0270(4) Uani 1 1 d . .
C14 C 0.3825(2) 0.35193(12) 0.21314(13) 0.0330(5) Uani 1 1 d . .
C15 C 0.5010(2) 0.35445(13) 0.14129(13) 0.0331(4) Uani 1 1 d . .
C16 C 0.6051(2) 0.41685(12) 0.13488(12) 0.0320(4) Uani 1 1 d . .
C17 C 0.5898(2) 0.47747(12) 0.19890(11) 0.0272(4) Uani 1 1 d . .
N18 N 0.38770(18) 0.92755(10) 0.18193(9) 0.0231(3) Uani 1 1 d . .
C19 C 0.2864(2) 0.96185(12) 0.13260(11) 0.0255(4) Uani 1 1 d . .
O19 O 0.17119(15) 1.01355(10) 0.16014(8) 0.0389(4) Uani 1 1 d . .
C20 C 0.3215(2) 0.93220(11) 0.04201(11) 0.0257(4) Uani 1 1 d . .
C21 C 0.1970(3) 0.94317(14) -0.00124(13) 0.0372(5) Uani 1 1 d . .
C22 C 0.2213(3) 0.91999(15) -0.08617(13) 0.0445(6) Uani 1 1 d . .
C23 C 0.3691(3) 0.88491(14) -0.12818(13) 0.0400(5) Uani 1 1 d . .
C24 C 0.4936(3) 0.87309(12) -0.08540(12) 0.0319(5) Uani 1 1 d . .
C25 C 0.4697(2) 0.89658(11) -0.00048(11) 0.0269(4) Uani 1 1 d . .
H2 H 0.538(2) 0.5904(13) 0.4911(11) 0.026(5) Uiso 1 1 d . .
H3 H 0.506(2) 0.6939(13) 0.6018(13) 0.035(5) Uiso 1 1 d . .
H4 H 0.439(2) 0.8396(12) 0.5771(12) 0.025(5) Uiso 1 1 d . .
H5 H 0.339(2) 0.9965(13) 0.5073(13) 0.037(5) Uiso 1 1 d . .
H6 H 0.277(2) 1.1071(14) 0.4110(13) 0.042(6) Uiso 1 1 d . .
H7 H 0.294(2) 1.0774(13) 0.2679(12) 0.032(5) Uiso 1 1 d . .
H9 H 0.511(3) 0.7748(13) 0.2531(14) 0.040(6) Uiso 1 1 d . .
H10 H 0.572(2) 0.6249(13) 0.2794(14) 0.033(5) Uiso 1 1 d . .
H13 H 0.285(2) 0.4084(12) 0.3295(12) 0.029(5) Uiso 1 1 d . .
H14 H 0.308(3) 0.3086(14) 0.2201(13) 0.041(6) Uiso 1 1 d . .
H15 H 0.514(2) 0.3121(13) 0.0924(13) 0.037(5) Uiso 1 1 d . .
H16 H 0.683(2) 0.4207(13) 0.0828(13) 0.036(5) Uiso 1 1 d . .
H17 H 0.665(2) 0.5256(12) 0.1909(12) 0.030(5) Uiso 1 1 d . .
H18 H 0.462(3) 0.8849(14) 0.1598(13) 0.037(6) Uiso 1 1 d . .
H21 H 0.089(3) 0.9683(14) 0.0279(14) 0.041(6) Uiso 1 1 d . .
H22 H 0.130(3) 0.9291(15) -0.1154(15) 0.051(6) Uiso 1 1 d . .
H23 H 0.390(3) 0.8701(14) -0.1893(15) 0.046(6) Uiso 1 1 d . .
H24 H 0.598(3) 0.8528(13) -0.1175(13) 0.038(6) Uiso 1 1 d . .
H25 H 0.557(2) 0.8872(12) 0.0291(12) 0.028(5) Uiso 1 1 d . .
O1BE O 0.69620(17) 0.66257(9) 0.17374(8) 0.0382(4) Uani 1 1 d . .
O2BE O 0.6429(2) 0.79709(11) 0.14018(9) 0.0557(5) Uani 1 1 d . .
C1BE C 0.80377(19) 0.70525(11) 0.03420(11) 0.0235(4) Uani 1 1 d . .
C2BE C 0.8531(2) 0.77188(13) -0.01847(12) 0.0307(4) Uani 1 1 d . .
C3BE C 0.9448(2) 0.75496(14) -0.09944(12) 0.0366(5) Uani 1 1 d . .
C4BE C 0.9872(2) 0.67169(14) -0.12785(13) 0.0381(5) Uani 1 1 d . .
C5BE C 0.9390(3) 0.60479(14) -0.07589(13) 0.0423(5) Uani 1 1 d . .
C6BE C 0.8481(2) 0.62140(13) 0.00492(12) 0.0341(5) Uani 1 1 d . .
C7BE C 0.7056(2) 0.72288(12) 0.12229(11) 0.0270(4) Uani 1 1 d . .
H2BE H 0.831(2) 0.8353(14) 0.0020(13) 0.040(6) Uiso 1 1 d . .
H3BE H 0.984(3) 0.8064(16) -0.1374(16) 0.061(7) Uiso 1 1 d . .
H4BE H 1.052(3) 0.6595(15) -0.1876(15) 0.053(7) Uiso 1 1 d . .
H5BE H 0.966(3) 0.5405(17) -0.0970(16) 0.064(7) Uiso 1 1 d . .
H6BE H 0.807(3) 0.5719(15) 0.0424(14) 0.047(6) Uiso 1 1 d . .
N26 N 0.00551(16) 0.73592(9) 0.31444(9) 0.0208(3) Uani 1 1 d . .
C27 C 0.0757(2) 0.74251(12) 0.39327(11) 0.0223(4) Uani 1 1 d . .
C28 C -0.0387(2) 0.73822(12) 0.47795(11) 0.0243(4) Uani 1 1 d . .
C29 C 0.0409(3) 0.76398(14) 0.54842(12) 0.0318(5) Uani 1 1 d . .
C30 C -0.0548(3) 0.74966(12) 0.63664(12) 0.0348(5) Uani 1 1 d . .
H30A H -0.160454 0.780990 0.643087 0.052 Uiso 1 1 calc R U
H30B H -0.000560 0.770218 0.679180 0.052 Uiso 1 1 calc R U
H30C H -0.065025 0.688564 0.644478 0.052 Uiso 1 1 calc R U
C31 C -0.12128(19) 0.81001(11) 0.31100(11) 0.0218(4) Uani 1 1 d . .
C32 C -0.0715(2) 0.89867(11) 0.32040(13) 0.0262(4) Uani 1 1 d . .
C33 C -0.1966(2) 0.96709(11) 0.30118(12) 0.0260(4) Uani 1 1 d . .
C34 C -0.1522(2) 1.05678(12) 0.31327(13) 0.0300(4) Uani 1 1 d . .
C35 C 0.1424(2) 0.73695(12) 0.23848(11) 0.0227(4) Uani 1 1 d . .
C36 C 0.1010(2) 0.72758(13) 0.15200(11) 0.0263(4) Uani 1 1 d . .
C37 C 0.2525(2) 0.70714(12) 0.08387(12) 0.0282(4) Uani 1 1 d . .
C38 C 0.3371(2) 0.61879(13) 0.09102(12) 0.0364(5) Uani 1 1 d . .
H38A H 0.369182 0.613909 0.145895 0.055 Uiso 1 1 calc R U
H38B H 0.431199 0.609911 0.045332 0.055 Uiso 1 1 calc R U
H38C H 0.265356 0.575550 0.086426 0.055 Uiso 1 1 calc R U
C39 C -0.0748(2) 0.65400(11) 0.31507(11) 0.0218(4) Uani 1 1 d . .
C40 C 0.0360(2) 0.57187(12) 0.30690(13) 0.0267(4) Uani 1 1 d . .
C41 C -0.0578(2) 0.49445(12) 0.31236(13) 0.0303(4) Uani 1 1 d . .
C42 C -0.1397(4) 0.47499(16) 0.40078(19) 0.0582(8) Uani 1 1 d . .
H27A H 0.159(2) 0.6966(12) 0.3882(12) 0.026(5) Uiso 1 1 d . .
H27B H 0.123(2) 0.7955(13) 0.3905(12) 0.028(5) Uiso 1 1 d . .
H28A H -0.072(2) 0.6825(13) 0.4883(12) 0.030(5) Uiso 1 1 d . .
H28B H -0.141(2) 0.7773(12) 0.4776(12) 0.028(5) Uiso 1 1 d . .
H29A H 0.140(3) 0.7351(13) 0.5413(13) 0.034(6) Uiso 1 1 d . .
H29B H 0.053(2) 0.8251(15) 0.5434(13) 0.042(6) Uiso 1 1 d . .
H31A H -0.212(2) 0.7979(11) 0.3566(12) 0.023(5) Uiso 1 1 d . .
H31B H -0.153(2) 0.8014(11) 0.2583(12) 0.021(4) Uiso 1 1 d . .
H32A H -0.055(2) 0.9081(13) 0.3783(14) 0.034(5) Uiso 1 1 d . .
H32B H 0.024(3) 0.9082(13) 0.2823(13) 0.037(6) Uiso 1 1 d . .
H33A H -0.296(3) 0.9605(12) 0.3397(13) 0.033(5) Uiso 1 1 d . .
H33B H -0.209(2) 0.9584(12) 0.2409(13) 0.027(5) Uiso 1 1 d . .
H34A H -0.141(3) 1.0684(14) 0.3711(15) 0.043(6) Uiso 1 1 d . .
H34B H -0.045(3) 1.0675(14) 0.2750(15) 0.050(6) Uiso 1 1 d . .
H34C H -0.230(3) 1.1017(15) 0.2992(14) 0.045(6) Uiso 1 1 d . .
H35A H 0.190(2) 0.7874(12) 0.2434(11) 0.025(5) Uiso 1 1 d . .
H35B H 0.222(2) 0.6871(11) 0.2495(11) 0.021(4) Uiso 1 1 d . .
H36A H 0.040(2) 0.7821(13) 0.1351(12) 0.033(5) Uiso 1 1 d . .
H36B H 0.032(2) 0.6768(13) 0.1510(12) 0.030(5) Uiso 1 1 d . .
H37A H 0.331(2) 0.7498(13) 0.0881(12) 0.030(5) Uiso 1 1 d . .
H37B H 0.227(2) 0.7131(13) 0.0295(14) 0.033(5) Uiso 1 1 d . .
H39A H -0.139(2) 0.6574(12) 0.2686(12) 0.027(5) Uiso 1 1 d . .
H39B H -0.154(2) 0.6546(11) 0.3683(12) 0.024(5) Uiso 1 1 d . .
H40A H 0.110(3) 0.5691(13) 0.2536(14) 0.038(6) Uiso 1 1 d . .
H40B H 0.098(2) 0.5691(12) 0.3509(13) 0.033(5) Uiso 1 1 d . .
H41A H 0.019(2) 0.4442(13) 0.2874(12) 0.034(5) Uiso 1 1 d . .
H41B H -0.139(3) 0.5079(14) 0.2746(14) 0.043(6) Uiso 1 1 d . .
H42A H -0.186(4) 0.427(2) 0.4017(19) 0.079(9) Uiso 1 1 d . .
H42B H -0.212(3) 0.5304(18) 0.4296(17) 0.074(8) Uiso 1 1 d . .
H42C H -0.058(3) 0.4653(18) 0.4347(17) 0.065(9) Uiso 1 1 d . .

loop_
_atom_site_aniso_label
_atom_site_aniso_U_11
_atom_site_aniso_U_22
_atom_site_aniso_U_33
_atom_site_aniso_U_23
_atom_site_aniso_U_13
_atom_site_aniso_U_12
C1 0.0127(8) 0.0282(9) 0.0206(9) 0.0006(7) -0.0022(6) -0.0013(7)
C2 0.0186(9) 0.0298(10) 0.0243(9) 0.0038(8) -0.0046(7) 0.0000(7)
C3 0.0224(9) 0.0381(11) 0.0182(9) 0.0046(8) -0.0053(7) -0.0018(8)
C4 0.0203(9) 0.0341(10) 0.0201(9) -0.0013(8) -0.0045(7) -0.0016(7)
C4A 0.0149(8) 0.0292(9) 0.0194(9) -0.0005(7) -0.0034(6) -0.0046(7)
C4B 0.0159(8) 0.0275(9) 0.0201(9) 0.0000(7) -0.0031(7) -0.0047(7)
C5 0.0238(9) 0.0317(10) 0.0235(10) -0.0033(8) -0.0042(7) -0.0026(7)
C6 0.0296(10) 0.0275(10) 0.0286(10) -0.0043(8) -0.0056(8) -0.0004(8)
C7 0.0259(9) 0.0268(10) 0.0263(10) 0.0012(8) -0.0057(7) -0.0019(7)
C8 0.0182(8) 0.0268(9) 0.0203(9) 0.0012(7) -0.0040(7) -0.0046(7)
C8A 0.0137(8) 0.0247(9) 0.0212(9) 0.0001(7) -0.0031(6) -0.0060(7)
C9A 0.0124(8) 0.0284(9) 0.0188(8) 0.0017(7) -0.0037(6) -0.0043(7)
N9 0.0168(7) 0.0228(8) 0.0178(7) 0.0002(6) -0.0031(6) -0.0038(6)
N10 0.0208(7) 0.0252(8) 0.0172(8) 0.0027(6) -0.0016(6) -0.0027(6)
C11 0.0157(8) 0.0257(9) 0.0235(9) 0.0045(7) -0.0056(7) 0.0007(7)
O11 0.0280(7) 0.0361(8) 0.0238(7) 0.0040(5) 0.0009(5) -0.0097(6)
C12 0.0196(8) 0.0233(9) 0.0242(9) 0.0043(7) -0.0069(7) 0.0005(7)
C13 0.0241(9) 0.0274(10) 0.0290(10) 0.0043(8) -0.0036(8) -0.0037(7)
C14 0.0347(11) 0.0266(10) 0.0390(11) 0.0028(8) -0.0070(9) -0.0099(9)
C15 0.0396(11) 0.0293(10) 0.0307(11) -0.0023(8) -0.0067(9) -0.0055(9)
C16 0.0331(11) 0.0341(11) 0.0271(10) -0.0006(8) -0.0012(8) -0.0055(8)
C17 0.0256(9) 0.0307(10) 0.0255(10) 0.0013(8) -0.0042(7) -0.0064(8)
N18 0.0255(8) 0.0240(8) 0.0201(8) 0.0021(6) -0.0052(6) -0.0029(7)
C19 0.0225(9) 0.0302(10) 0.0252(9) 0.0050(7) -0.0052(7) -0.0084(8)
O19 0.0263(7) 0.0600(9) 0.0280(7) -0.0008(6) -0.0063(6) 0.0080(7)
C20 0.0317(10) 0.0258(9) 0.0217(9) 0.0063(7) -0.0072(7) -0.0100(8)
C21 0.0348(11) 0.0491(13) 0.0302(11) 0.0066(9) -0.0107(9) -0.0078(10)
C22 0.0503(14) 0.0589(15) 0.0317(12) 0.0055(10) -0.0221(10) -0.0126(11)
C23 0.0600(14) 0.0386(12) 0.0243(11) 0.0010(9) -0.0132(10) -0.0108(10)
C24 0.0462(12) 0.0264(10) 0.0223(10) 0.0029(8) -0.0038(9) -0.0072(9)
C25 0.0357(11) 0.0217(9) 0.0249(10) 0.0062(7) -0.0079(8) -0.0085(8)
O1BE 0.0486(9) 0.0457(9) 0.0222(7) 0.0063(6) -0.0035(6) -0.0220(7)
O2BE 0.0688(11) 0.0603(11) 0.0238(8) 0.0028(7) 0.0032(7) 0.0355(9)
C1BE 0.0181(8) 0.0329(10) 0.0202(9) 0.0021(7) -0.0055(7) -0.0024(7)
C2BE 0.0328(10) 0.0325(11) 0.0260(10) 0.0015(8) -0.0035(8) -0.0040(8)
C3BE 0.0381(11) 0.0461(13) 0.0246(10) 0.0054(9) -0.0008(8) -0.0110(9)
C4BE 0.0334(11) 0.0538(14) 0.0237(10) -0.0052(9) 0.0007(8) -0.0016(10)
C5BE 0.0505(13) 0.0386(12) 0.0349(12) -0.0068(9) -0.0056(10) 0.0034(10)
C6BE 0.0424(12) 0.0315(11) 0.0286(10) 0.0026(8) -0.0073(9) -0.0055(9)
C7BE 0.0191(9) 0.0423(11) 0.0210(9) 0.0025(8) -0.0072(7) -0.0025(8)
N26 0.0172(7) 0.0245(8) 0.0216(8) 0.0009(6) -0.0049(6) -0.0037(6)
C27 0.0204(9) 0.0260(10) 0.0220(9) 0.0008(7) -0.0071(7) -0.0034(8)
C28 0.0234(9) 0.0278(10) 0.0216(9) 0.0004(7) -0.0039(7) -0.0035(8)
C29 0.0404(12) 0.0329(11) 0.0253(10) 0.0041(8) -0.0095(9) -0.0133(10)
C30 0.0494(12) 0.0313(11) 0.0239(10) 0.0020(8) -0.0074(9) -0.0052(9)
C31 0.0172(9) 0.0263(10) 0.0228(9) 0.0005(7) -0.0053(7) -0.0030(7)
C32 0.0220(9) 0.0276(10) 0.0303(10) 0.0028(8) -0.0064(8) -0.0067(8)
C33 0.0248(10) 0.0283(10) 0.0244(10) -0.0012(7) -0.0041(8) -0.0020(8)
C34 0.0314(11) 0.0268(10) 0.0295(11) -0.0018(8) -0.0022(8) 0.0000(8)
C35 0.0182(9) 0.0294(10) 0.0206(9) 0.0011(7) -0.0019(7) -0.0062(8)
C36 0.0225(9) 0.0347(11) 0.0218(9) 0.0019(8) -0.0045(7) -0.0033(8)
C37 0.0269(10) 0.0352(11) 0.0211(10) 0.0013(8) -0.0017(8) -0.0031(8)
C38 0.0389(11) 0.0397(12) 0.0262(10) -0.0001(8) 0.0006(8) 0.0025(9)
C39 0.0177(8) 0.0241(9) 0.0242(9) 0.0008(7) -0.0037(7) -0.0057(7)
C40 0.0216(9) 0.0274(10) 0.0295(10) 0.0002(8) -0.0019(8) -0.0015(7)
C41 0.0286(10) 0.0244(10) 0.0374(11) 0.0021(8) -0.0075(9) 0.0003(8)
C42 0.0564(17) 0.0283(13) 0.0690(18) 0.0118(12) 0.0302(15) 0.0076(12)

loop_
_atom_type_symbol
_atom_type_description
_atom_type_scat_dispersion_real
_atom_type_scat_dispersion_imag
_atom_type_scat_source
C C 0.0033 0.0016 'International Tables Vol C Tables 4.2.6.8 and 6.1.1.4'
H H 0.0000 0.0000 'International Tables Vol C Tables 4.2.6.8 and 6.1.1.4'
N N 0.0061 0.0033 'International Tables Vol C Tables 4.2.6.8 and 6.1.1.4'
O O 0.0106 0.0060 'International Tables Vol C Tables 4.2.6.8 and 6.1.1.4'

loop_
_geom_angle_atom_site_label_1
_geom_angle_atom_site_label_2
_geom_angle_atom_site_label_3
_geom_angle
C2 C1 C9A 117.24(16)
C2 C1 N10 122.52(16)
C9A C1 N10 120.23(15)
C1 C2 C3 121.35(17)
C1 C2 H2 116.6(11)
C3 C2 H2 122.0(11)
C4 C3 C2 121.42(17)
C4 C3 H3 118.8(12)
C2 C3 H3 119.8(12)
C3 C4 C4A 118.19(17)
C3 C4 H4 121.3(11)
C4A C4 H4 120.5(11)
C4 C4A C9A 120.29(16)
C4 C4A C4B 133.29(16)
C9A C4A C4B 106.39(14)
C5 C4B C8A 120.01(16)
C5 C4B C4A 133.51(16)
C8A C4B C4A 106.45(14)
C6 C5 C4B 118.22(16)
C6 C5 H5 120.3(12)
C4B C5 H5 121.5(12)
C5 C6 C7 121.67(17)
C5 C6 H6 120.7(12)
C7 C6 H6 117.6(12)
C8 C7 C6 121.33(17)
C8 C7 H7 120.8(11)
C6 C7 H7 117.8(11)
C7 C8 C8A 117.19(15)
C7 C8 N18 123.86(15)
C8A C8 N18 118.95(15)
N9 C8A C8 128.38(15)
N9 C8A C4B 109.95(14)
C8 C8A C4B 121.58(15)
C1 C9A N9 128.70(15)
C1 C9A C4A 121.33(15)
N9 C9A C4A 109.73(15)
C8A N9 C9A 107.44(14)
C8A N9 H9 124.3(13)
C9A N9 H9 122.2(13)
C11 N10 C1 121.63(14)
C11 N10 H10 121.3(12)
C1 N10 H10 116.4(12)
O11 C11 N10 122.15(16)
O11 C11 C12 120.33(15)
N10 C11 C12 117.51(14)
C17 C12 C13 118.75(16)
C17 C12 C11 124.32(15)
C13 C12 C11 116.93(15)
C14 C13 C12 120.72(17)
C14 C13 H13 119.6(11)
C12 C13 H13 119.7(11)
C13 C14 C15 120.12(18)
C13 C14 H14 118.1(13)
C15 C14 H14 121.8(13)
C14 C15 C16 119.53(18)
C14 C15 H15 122.1(12)
C16 C15 H15 118.4(12)
C17 C16 C15 120.72(18)
C17 C16 H16 120.0(12)
C15 C16 H16 119.1(12)
C16 C17 C12 120.14(17)
C16 C17 H17 119.1(10)
C12 C17 H17 120.7(10)
C19 N18 C8 124.49(16)
C19 N18 H18 118.2(13)
C8 N18 H18 117.0(14)
O19 C19 N18 122.80(16)
O19 C19 C20 120.85(16)
N18 C19 C20 116.34(16)
C25 C20 C21 119.29(17)
C25 C20 C19 123.81(16)
C21 C20 C19 116.89(17)
C22 C21 C20 120.4(2)
C22 C21 H21 118.6(12)
C20 C21 H21 121.0(12)
C23 C22 C21 120.1(2)
C23 C22 H22 121.5(13)
C21 C22 H22 118.4(14)
C22 C23 C24 119.96(19)
C22 C23 H23 121.2(13)
C24 C23 H23 118.8(13)
C25 C24 C23 120.1(2)
C25 C24 H24 121.6(12)
C23 C24 H24 118.1(12)
C24 C25 C20 120.24(18)
C24 C25 H25 119.5(11)
C20 C25 H25 120.3(11)
C2BE C1BE C6BE 118.96(17)
C2BE C1BE C7BE 120.86(17)
C6BE C1BE C7BE 120.18(16)
C1BE C2BE C3BE 120.45(19)
C1BE C2BE H2BE 122.0(11)
C3BE C2BE H2BE 117.3(11)
C4BE C3BE C2BE 120.04(19)
C4BE C3BE H3BE 120.9(13)
C2BE C3BE H3BE 119.0(14)
C3BE C4BE C5BE 120.02(19)
C3BE C4BE H4BE 119.9(13)
C5BE C4BE H4BE 120.1(13)
C4BE C5BE C6BE 120.1(2)
C4BE C5BE H5BE 121.5(14)
C6BE C5BE H5BE 118.3(14)
C5BE C6BE C1BE 120.42(19)
C5BE C6BE H6BE 120.1(12)
C1BE C6BE H6BE 119.4(12)
O2BE C7BE O1BE 123.99(17)
O2BE C7BE C1BE 117.99(16)
O1BE C7BE C1BE 117.98(17)
C35 N26 C27 106.68(12)
C35 N26 C39 110.91(13)
C27 N26 C39 110.67(13)
C35 N26 C31 110.79(13)
C27 N26 C31 111.04(13)
C39 N26 C31 106.80(12)
C28 C27 N26 116.24(14)
C28 C27 H27A 110.1(11)
N26 C27 H27A 105.6(11)
C28 C27 H27B 109.0(11)
N26 C27 H27B 107.5(11)
H27A C27 H27B 108.0(16)
C29 C28 C27 109.22(15)
C29 C28 H28A 109.8(12)
C27 C28 H28A 111.9(12)
C29 C28 H28B 111.1(10)
C27 C28 H28B 110.0(11)
H28A C28 H28B 104.8(16)
C28 C29 C30 113.24(17)
C28 C29 H29A 109.2(13)
C30 C29 H29A 110.7(13)
C28 C29 H29B 108.1(13)
C30 C29 H29B 107.5(12)
H29A C29 H29B 107.8(18)
C29 C30 H30A 109.5
C29 C30 H30B 109.5
H30A C30 H30B 109.5
C29 C30 H30C 109.5
H30A C30 H30C 109.5
H30B C30 H30C 109.5
C32 C31 N26 115.63(14)
C32 C31 H31A 112.1(10)
N26 C31 H31A 104.4(10)
C32 C31 H31B 113.1(11)
N26 C31 H31B 104.3(11)
H31A C31 H31B 106.5(15)
C31 C32 C33 110.75(15)
C31 C32 H32A 110.9(12)
C33 C32 H32A 109.2(12)
C31 C32 H32B 113.0(12)
C33 C32 H32B 105.7(12)
H32A C32 H32B 107.1(17)
C32 C33 C34 111.75(15)
C32 C33 H33A 108.5(12)
C34 C33 H33A 108.3(12)
C32 C33 H33B 108.5(11)
C34 C33 H33B 110.3(11)
H33A C33 H33B 109.5(16)
C33 C34 H34A 113.1(13)
C33 C34 H34B 112.3(13)
H34A C34 H34B 105.6(18)
C33 C34 H34C 112.8(13)
H34A C34 H34C 107.0(18)
H34B C34 H34C 105.5(18)
C36 C35 N26 116.02(14)
C36 C35 H35A 112.1(11)
N26 C35 H35A 106.6(11)
C36 C35 H35B 111.0(10)
N26 C35 H35B 103.7(10)
H35A C35 H35B 106.7(15)
C35 C36 C37 110.36(15)
C35 C36 H36A 111.9(11)
C37 C36 H36A 108.3(11)
C35 C36 H36B 111.0(11)
C37 C36 H36B 106.6(10)
H36A C36 H36B 108.5(15)
C38 C37 C36 113.95(16)
C38 C37 H37A 107.0(11)
C36 C37 H37A 109.8(11)
C38 C37 H37B 109.4(12)
C36 C37 H37B 109.4(12)
H37A C37 H37B 107.0(17)
C37 C38 H38A 109.5
C37 C38 H38B 109.5
H38A C38 H38B 109.5
C37 C38 H38C 109.5
H38A C38 H38C 109.5
H38B C38 H38C 109.5
C40 C39 N26 115.17(14)
C40 C39 H39A 110.8(11)
N26 C39 H39A 108.4(11)
C40 C39 H39B 110.1(11)
N26 C39 H39B 106.7(10)
H39A C39 H39B 105.2(15)
C39 C40 C41 110.50(15)
C39 C40 H40A 110.9(12)
C41 C40 H40A 108.3(12)
C39 C40 H40B 110.6(12)
C41 C40 H40B 109.7(12)
H40A C40 H40B 106.7(17)
C42 C41 C40 113.9(2)
C42 C41 H41A 110.1(11)
C40 C41 H41A 107.2(11)
C42 C41 H41B 110.6(12)
C40 C41 H41B 105.6(12)
H41A C41 H41B 109.1(17)
C41 C42 H42A 111(2)
C41 C42 H42B 110.2(15)
H42A C42 H42B 117(2)
C41 C42 H42C 107.4(16)
H42A C42 H42C 107(3)
H42B C42 H42C 104(2)

loop_
_geom_bond_atom_site_label_1
_geom_bond_atom_site_label_2
_geom_bond_distance
C1 C2 1.393(2)
C1 C9A 1.396(2)
C1 N10 1.424(2)
C2 C3 1.402(3)
C2 H2 0.94(2)
C3 C4 1.381(3)
C3 H3 0.96(2)
C4 C4A 1.396(2)
C4 H4 0.993(19)
C4A C9A 1.414(2)
C4A C4B 1.448(2)
C4B C5 1.403(2)
C4B C8A 1.413(2)
C5 C6 1.385(3)
C5 H5 1.02(2)
C6 C7 1.400(3)
C6 H6 1.01(2)
C7 C8 1.392(2)
C7 H7 0.99(2)
C8 C8A 1.408(2)
C8 N18 1.419(2)
C8A N9 1.391(2)
C9A N9 1.397(2)
N9 H9 0.95(2)
N10 C11 1.370(2)
N10 H10 0.92(2)
C11 O11 1.230(2)
C11 C12 1.500(2)
C12 C17 1.395(2)
C12 C13 1.402(2)
C13 C14 1.386(3)
C13 H13 0.99(2)
C14 C15 1.386(3)
C14 H14 0.98(2)
C15 C16 1.389(3)
C15 H15 1.02(2)
C16 C17 1.388(3)
C16 H16 0.97(2)
C17 H17 1.04(2)
N18 C19 1.369(2)
N18 H18 0.90(2)
C19 O19 1.230(2)
C19 C20 1.498(2)
C20 C25 1.390(3)
C20 C21 1.394(3)
C21 C22 1.388(3)
C21 H21 1.00(2)
C22 C23 1.382(3)
C22 H22 1.00(2)
C23 C24 1.390(3)
C23 H23 0.99(2)
C24 C25 1.389(3)
C24 H24 0.97(2)
C25 H25 0.97(2)
O1BE C7BE 1.254(2)
O2BE C7BE 1.246(2)
C1BE C2BE 1.392(3)
C1BE C6BE 1.394(3)
C1BE C7BE 1.511(2)
C2BE C3BE 1.395(3)
C2BE H2BE 1.04(2)
C3BE C4BE 1.380(3)
C3BE H3BE 1.05(3)
C4BE C5BE 1.386(3)
C4BE H4BE 1.02(2)
C5BE C6BE 1.390(3)
C5BE H5BE 1.06(3)
C6BE H6BE 1.03(2)
N26 C35 1.523(2)
N26 C27 1.524(2)
N26 C39 1.526(2)
N26 C31 1.526(2)
C27 C28 1.520(2)
C27 H27A 0.96(2)
C27 H27B 0.96(2)
C28 C29 1.520(3)
C28 H28A 0.96(2)
C28 H28B 1.03(2)
C29 C30 1.522(3)
C29 H29A 0.92(2)
C29 H29B 0.98(2)
C30 H30A 0.9800
C30 H30B 0.9800
C30 H30C 0.9800
C31 C32 1.520(2)
C31 H31A 0.993(19)
C31 H31B 0.959(19)
C32 C33 1.524(3)
C32 H32A 0.99(2)
C32 H32B 0.95(2)
C33 C34 1.525(3)
C33 H33A 0.97(2)
C33 H33B 1.01(2)
C34 H34A 0.98(2)
C34 H34B 1.03(2)
C34 H34C 0.98(2)
C35 C36 1.520(2)
C35 H35A 0.94(2)
C35 H35B 1.028(19)
C36 C37 1.537(2)
C36 H36A 1.02(2)
C36 H36B 1.05(2)
C37 C38 1.519(3)
C37 H37A 1.01(2)
C37 H37B 0.95(2)
C38 H38A 0.9800
C38 H38B 0.9800
C38 H38C 0.9800
C39 C40 1.519(2)
C39 H39A 1.02(2)
C39 H39B 0.981(19)
C40 C41 1.525(3)
C40 H40A 0.96(2)
C40 H40B 0.97(2)
C41 C42 1.502(3)
C41 H41A 1.01(2)
C41 H41B 1.02(2)
C42 H42A 0.88(3)
C42 H42B 1.07(3)
C42 H42C 0.97(3)

loop_
_geom_hbond_atom_site_label_D
_geom_hbond_atom_site_label_H
_geom_hbond_atom_site_label_A
_geom_hbond_distance_DH
_geom_hbond_distance_HA
_geom_hbond_distance_DA
_geom_hbond_angle_DHA
N9 H9 O1BE 0.95(2) 2.44(2) 3.277(2) 147.7(17)
N9 H9 O2BE 0.95(2) 1.99(2) 2.834(2) 147.2(18)
N10 H10 O1BE 0.92(2) 1.95(2) 2.8580(19) 173.1(18)
N18 H18 O2BE 0.90(2) 1.96(2) 2.835(2) 164.4(19)

loop_
_geom_torsion_atom_site_label_1
_geom_torsion_atom_site_label_2
_geom_torsion_atom_site_label_3
_geom_torsion_atom_site_label_4
_geom_torsion
C9A C1 C2 C3 1.7(2)
N10 C1 C2 C3 -176.95(15)
C1 C2 C3 C4 1.4(3)
C2 C3 C4 C4A -1.4(3)
C3 C4 C4A C9A -1.6(2)
C3 C4 C4A C4B 176.10(17)
C4 C4A C4B C5 -2.2(3)
C9A C4A C4B C5 175.71(17)
C4 C4A C4B C8A -179.88(17)
C9A C4A C4B C8A -1.97(17)
C8A C4B C5 C6 -0.6(2)
C4A C4B C5 C6 -178.07(17)
C4B C5 C6 C7 0.0(3)
C5 C6 C7 C8 0.8(3)
C6 C7 C8 C8A -0.9(2)
C6 C7 C8 N18 179.24(16)
C7 C8 C8A N9 176.39(15)
N18 C8 C8A N9 -3.8(3)
C7 C8 C8A C4B 0.3(2)
N18 C8 C8A C4B -179.89(14)
C5 C4B C8A N9 -176.26(14)
C4A C4B C8A N9 1.80(17)
C5 C4B C8A C8 0.5(2)
C4A C4B C8A C8 178.58(14)
C2 C1 C9A N9 -178.60(15)
N10 C1 C9A N9 0.1(2)
C2 C1 C9A C4A -4.7(2)
N10 C1 C9A C4A 173.94(14)
C4 C4A C9A C1 4.8(2)
C4B C4A C9A C1 -173.45(14)
C4 C4A C9A N9 179.71(14)
C4B C4A C9A N9 1.48(17)
C8 C8A N9 C9A -177.41(15)
C4B C8A N9 C9A -0.91(17)
C1 C9A N9 C8A 174.06(16)
C4A C9A N9 C8A -0.39(17)
C2 C1 N10 C11 45.3(2)
C9A C1 N10 C11 -133.27(16)
C1 N10 C11 O11 2.0(2)
C1 N10 C11 C12 -178.97(14)
O11 C11 C12 C17 -167.13(16)
N10 C11 C12 C17 13.8(2)
O11 C11 C12 C13 12.1(2)
N10 C11 C12 C13 -166.92(15)
C17 C12 C13 C14 -1.0(3)
C11 C12 C13 C14 179.69(16)
C12 C13 C14 C15 1.0(3)
C13 C14 C15 C16 0.1(3)
C14 C15 C16 C17 -1.1(3)
C15 C16 C17 C12 1.0(3)
C13 C12 C17 C16 0.0(3)
C11 C12 C17 C16 179.25(16)
C7 C8 N18 C19 -36.6(2)
C8A C8 N18 C19 143.60(16)
C8 N18 C19 O19 -1.5(3)
C8 N18 C19 C20 179.28(15)
O19 C19 C20 C25 159.13(18)
N18 C19 C20 C25 -21.6(2)
O19 C19 C20 C21 -19.6(3)
N18 C19 C20 C21 159.63(17)
C25 C20 C21 C22 -1.0(3)
C19 C20 C21 C22 177.82(18)
C20 C21 C22 C23 0.7(3)
C21 C22 C23 C24 -0.2(3)
C22 C23 C24 C25 -0.1(3)
C23 C24 C25 C20 -0.2(3)
C21 C20 C25 C24 0.7(3)
C19 C20 C25 C24 -178.01(16)
C6BE C1BE C2BE C3BE 0.3(3)
C7BE C1BE C2BE C3BE 179.50(17)
C1BE C2BE C3BE C4BE 0.0(3)
C2BE C3BE C4BE C5BE -0.1(3)
C3BE C4BE C5BE C6BE -0.1(3)
C4BE C5BE C6BE C1BE 0.4(3)
C2BE C1BE C6BE C5BE -0.5(3)
C7BE C1BE C6BE C5BE -179.69(18)
C2BE C1BE C7BE O2BE 14.5(3)
C6BE C1BE C7BE O2BE -166.34(18)
C2BE C1BE C7BE O1BE -163.34(17)
C6BE C1BE C7BE O1BE 15.8(2)
C35 N26 C27 C28 -177.05(15)
C39 N26 C27 C28 -56.30(19)
C31 N26 C27 C28 62.13(19)
N26 C27 C28 C29 -168.32(16)
C27 C28 C29 C30 -171.78(16)
C35 N26 C31 C32 -66.08(19)
C27 N26 C31 C32 52.28(19)
C39 N26 C31 C32 173.02(15)
N26 C31 C32 C33 170.44(14)
C31 C32 C33 C34 177.95(16)
C27 N26 C35 C36 177.77(15)
C39 N26 C35 C36 57.18(19)
C31 N26 C35 C36 -61.25(19)
N26 C35 C36 C37 -165.83(15)
C35 C36 C37 C38 69.1(2)
C35 N26 C39 C40 51.61(19)
C27 N26 C39 C40 -66.59(19)
C31 N26 C39 C40 172.42(15)
N26 C39 C40 C41 177.41(14)
C39 C40 C41 C42 -76.7(2)
